data_7213559
loop_
_publ_author_name
'Cheng, Xiao-Jie'
'Ji, Ning-Ning'
'Zhao, Yi'
'Liang, Li-Li'
'Xiao, Xin'
'Zhang, Yun-Qian'
'Xue, Sai-Feng'
'Zhu, Qian-Jiang'
'Tao, Zhu'

_publ_section_title
;
 [CdCl4]2&#x2212; anion-induced coordination of Ln3+ to cucurbit[8]uril
 and the formation of supramolecular self-assemblies: potential
 application in isolation of light lanthanides
;
_journal_issue 2
_journal_name_full CrystEngComm
_journal_page_first 144
_journal_paper_doi 10.1039/c3ce41769g
_journal_volume 16
_journal_year 2014
_chemical_formula_sum 'C96 H241 Cl4 Er N64 O104'
_chemical_formula_weight 4265.59
_chemical_name_systematic
;
 ?
;
_space_group_IT_number 88
_symmetry_cell_setting tetragonal
_symmetry_space_group_name_Hall '-I 4ad'
_symmetry_space_group_name_H-M 'I 41/a :2'
_atom_sites_solution_hydrogens geom
_atom_sites_solution_primary direct
_atom_sites_solution_secondary difmap
_audit_creation_method SHELXL-97
_cell_angle_alpha 90.00
_cell_angle_beta 90.00
_cell_angle_gamma 90.00
_cell_formula_units_Z 4
_cell_length_a 28.440(3)
_cell_length_b 28.440(3)
_cell_length_c 22.010(5)
_cell_measurement_temperature 223(2)
_cell_volume 17802(5)
_computing_structure_refinement 'SHELXL-97 (Sheldrick, 1997)'
_diffrn_ambient_temperature 223(2)
_diffrn_measured_fraction_theta_full 0.991
_diffrn_measured_fraction_theta_max 0.991
_diffrn_measurement_device_type 'Bruker Smart Apex2 CCD Detector'
_diffrn_measurement_method '\f and \w scan'
_diffrn_radiation_monochromator graphite
_diffrn_radiation_source 'fine-focus sealed tube'
_diffrn_radiation_type MoK\a
_diffrn_radiation_wavelength 0.71073
_diffrn_reflns_av_R_equivalents 0.0874
_diffrn_reflns_av_sigmaI/netI 0.0783
_diffrn_reflns_limit_h_max 35
_diffrn_reflns_limit_h_min -32
_diffrn_reflns_limit_k_max 35
_diffrn_reflns_limit_k_min -30
_diffrn_reflns_limit_l_max 27
_diffrn_reflns_limit_l_min -26
_diffrn_reflns_number 62053
_diffrn_reflns_theta_full 26.00
_diffrn_reflns_theta_max 26.00
_diffrn_reflns_theta_min 1.17
_exptl_absorpt_coefficient_mu 0.658
_exptl_absorpt_correction_T_max 0.9193
_exptl_absorpt_correction_T_min 0.8741
_exptl_absorpt_correction_type multi-scan
_exptl_absorpt_process_details 'SADABS (Bruker, 2008)'
_exptl_crystal_colour colorless
_exptl_crystal_density_diffrn 1.591
_exptl_crystal_density_method 'not measured'
_exptl_crystal_description prism
_exptl_crystal_F_000 8932
_exptl_crystal_size_max 0.21
_exptl_crystal_size_mid 0.17
_exptl_crystal_size_min 0.13
_platon_squeeze_details
;
;
_refine_diff_density_max 0.644
_refine_diff_density_min -0.520
_refine_diff_density_rms 0.068
_refine_ls_extinction_method none
_refine_ls_goodness_of_fit_ref 0.944
_refine_ls_hydrogen_treatment constr
_refine_ls_matrix_type full
_refine_ls_number_parameters 480
_refine_ls_number_reflns 8683
_refine_ls_number_restraints 0
_refine_ls_restrained_S_all 0.944
_refine_ls_R_factor_all 0.1363
_refine_ls_R_factor_gt 0.0752
_refine_ls_shift/su_max 0.001
_refine_ls_shift/su_mean 0.000
_refine_ls_structure_factor_coef Fsqd
_refine_ls_weighting_details 'calc w=1/[\s^2^(Fo^2^)+(0.1327P)^2^+0.0000P] where P=(Fo^2^+2Fc^2^)/3'
_refine_ls_weighting_scheme calc
_refine_ls_wR_factor_gt 0.2098
_refine_ls_wR_factor_ref 0.2323
_reflns_number_gt 4206
_reflns_number_total 8683
_reflns_threshold_expression >2sigma(I)
_cod_data_source_file c3ce41769g.txt
_cod_data_source_block complex8
_cod_original_cell_volume 17803(5)
_cod_original_sg_symbol_H-M 'I 41/a'
_cod_database_code 7213559

loop_
_symmetry_equiv_pos_as_xyz
'x, y, z'
'-x+1/2, -y, z+1/2'
'-y+3/4, x+1/4, z+1/4'
'y+3/4, -x+3/4, z+3/4'
'x+1/2, y+1/2, z+1/2'
'-x+1, -y+1/2, z+1'
'-y+5/4, x+3/4, z+3/4'
'y+5/4, -x+5/4, z+5/4'
'-x, -y, -z'
'x-1/2, y, -z-1/2'
'y-3/4, -x-1/4, -z-1/4'
'-y-3/4, x-3/4, -z-3/4'
'-x+1/2, -y+1/2, -z+1/2'
'x, y+1/2, -z'
'y-1/4, -x+1/4, -z+1/4'
'-y-1/4, x-1/4, -z-1/4'

loop_
_atom_site_label
_atom_site_type_symbol
_atom_site_fract_x
_atom_site_fract_y
_atom_site_fract_z
_atom_site_U_iso_or_equiv
_atom_site_adp_type
_atom_site_occupancy
_atom_site_symmetry_multiplicity
_atom_site_calc_flag
_atom_site_refinement_flags
_atom_site_disorder_group
Cl1 Cl 0.0000 0.7500 -0.02880(15) 0.168(2) Uani 0.70 2 d SP .
Cl2 Cl 0.03625(10) 0.75098(17) -0.13235(11) 0.1326(12) Uani 0.65 1 d P .
Er1 Er 0.04207(4) 0.79015(4) 0.34855(5) 0.0726(4) Uani 0.2047(5) 1 d P 1
Er2 Er 0.0000 0.7500 0.29930(15) 0.0633(14) Uani 0.0905(11) 2 d SP 2
O1W O -0.0302(3) 0.7977(4) 0.2948(5) 0.146(4) Uani 0.50 1 d P .
O2W O 0.0986(6) 0.7548(4) 0.3466(11) 0.298(11) Uani 0.50 1 d P .
C1 C 0.22585(16) 0.82049(14) 0.49030(17) 0.0505(10) Uani 1 1 d . .
C2 C 0.29696(14) 0.85968(13) 0.50212(16) 0.0478(9) Uani 1 1 d . .
H2 H 0.3088 0.8690 0.5427 0.057 Uiso 1 1 calc R .
C3 C 0.25923(14) 0.89457(13) 0.47828(16) 0.0472(9) Uani 1 1 d . .
H3 H 0.2541 0.9211 0.5066 0.057 Uiso 1 1 calc R .
C4 C 0.32267(14) 0.89112(14) 0.41125(17) 0.0483(9) Uani 1 1 d . .
C5 C 0.17092(13) 0.88505(15) 0.46653(18) 0.0539(10) Uani 1 1 d . .
H5A H 0.1480 0.8616 0.4804 0.065 Uiso 1 1 calc R .
H5B H 0.1684 0.9124 0.4934 0.065 Uiso 1 1 calc R .
C6 C 0.26250(14) 0.95178(13) 0.39037(18) 0.0506(10) Uani 1 1 d . .
H6A H 0.2873 0.9637 0.3636 0.061 Uiso 1 1 calc R .
H6B H 0.2558 0.9761 0.4207 0.061 Uiso 1 1 calc R .
C7 C 0.12157(14) 0.88037(16) 0.37479(19) 0.0555(11) Uani 1 1 d . .
C8 C 0.17361(13) 0.94429(13) 0.38156(16) 0.0456(9) Uani 1 1 d . .
H8 H 0.1701 0.9705 0.4109 0.055 Uiso 1 1 calc R .
C9 C 0.13999(13) 0.94983(14) 0.32461(15) 0.0469(9) Uani 1 1 d . .
H9 H 0.1207 0.9788 0.3269 0.056 Uiso 1 1 calc R .
C10 C 0.21964(13) 0.94950(12) 0.29281(17) 0.0440(9) Uani 1 1 d . .
C11 C 0.07003(14) 0.90310(19) 0.29141(17) 0.0677(13) Uani 1 1 d . .
H11A H 0.0544 0.9337 0.2885 0.081 Uiso 1 1 calc R .
H11B H 0.0485 0.8814 0.3120 0.081 Uiso 1 1 calc R .
C12 C 0.15964(14) 0.96695(13) 0.21455(16) 0.0494(10) Uani 1 1 d . .
H12A H 0.1875 0.9797 0.1942 0.059 Uiso 1 1 calc R .
H12B H 0.1367 0.9925 0.2185 0.059 Uiso 1 1 calc R .
C13 C 0.06826(14) 0.84176(17) 0.21132(18) 0.0563(11) Uani 1 1 d . .
C14 C 0.09110(13) 0.91603(15) 0.18007(15) 0.0495(10) Uani 1 1 d . .
H14 H 0.0696 0.9433 0.1778 0.059 Uiso 1 1 calc R .
C15 C 0.08595(13) 0.88361(13) 0.12455(16) 0.0457(9) Uani 1 1 d . .
H15 H 0.0608 0.8948 0.0970 0.055 Uiso 1 1 calc R .
C16 C 0.16175(14) 0.91490(14) 0.12585(16) 0.0453(9) Uani 1 1 d . .
C17 C 0.05180(14) 0.80214(15) 0.1144(2) 0.0606(12) Uani 1 1 d . .
H17A H 0.0304 0.8170 0.0853 0.073 Uiso 1 1 calc R .
H17B H 0.0330 0.7822 0.1414 0.073 Uiso 1 1 calc R .
C18 C 0.14004(15) 0.86997(13) 0.03452(16) 0.0529(10) Uani 1 1 d . .
H18A H 0.1686 0.8852 0.0193 0.064 Uiso 1 1 calc R .
H18B H 0.1138 0.8796 0.0084 0.064 Uiso 1 1 calc R .
C19 C 0.08898(14) 0.72544(16) 0.0904(2) 0.0561(11) Uani 1 1 d . .
C20 C 0.10564(15) 0.78726(13) 0.02471(17) 0.0513(10) Uani 1 1 d . .
H20 H 0.0815 0.8000 -0.0033 0.062 Uiso 1 1 calc R .
C21 C 0.12853(14) 0.74238(14) -0.00054(17) 0.0524(10) Uani 1 1 d . .
H21 H 0.1159 0.7344 -0.0412 0.063 Uiso 1 1 calc R .
C22 C 0.18627(15) 0.79832(15) 0.01232(16) 0.0501(10) Uani 1 1 d . .
C23 C 0.11904(14) 0.65659(14) 0.0336(2) 0.0558(11) Uani 1 1 d . .
H23A H 0.1097 0.6499 -0.0084 0.067 Uiso 1 1 calc R .
H23B H 0.0970 0.6402 0.0605 0.067 Uiso 1 1 calc R .
C24 C 0.21083(16) 0.72505(15) -0.03743(19) 0.0626(12) Uani 1 1 d . .
H24A H 0.1959 0.7141 -0.0750 0.075 Uiso 1 1 calc R .
H24B H 0.2375 0.7451 -0.0488 0.075 Uiso 1 1 calc R .
N1 N 0.27168(12) 0.81522(11) 0.50436(14) 0.0536(8) Uani 1 1 d . .
N2 N 0.21813(11) 0.86523(11) 0.47250(14) 0.0493(8) Uani 1 1 d . .
N3 N 0.33370(11) 0.86180(11) 0.45627(14) 0.0509(8) Uani 1 1 d . .
N4 N 0.27918(11) 0.90993(11) 0.42085(13) 0.0495(8) Uani 1 1 d . .
N5 N 0.15901(11) 0.89892(11) 0.40732(13) 0.0492(8) Uani 1 1 d . .
N6 N 0.11181(11) 0.90812(13) 0.32756(14) 0.0562(9) Uani 1 1 d . .
N7 N 0.21985(10) 0.94298(11) 0.35433(13) 0.0440(8) Uani 1 1 d . .
N8 N 0.17292(11) 0.95119(11) 0.27475(12) 0.0462(8) Uani 1 1 d . .
N9 N 0.07917(12) 0.88535(13) 0.22926(14) 0.0578(9) Uani 1 1 d . .
N10 N 0.07460(11) 0.83842(11) 0.15019(14) 0.0516(8) Uani 1 1 d . .
N11 N 0.13959(11) 0.93028(11) 0.17679(13) 0.0473(8) Uani 1 1 d . .
N12 N 0.13114(11) 0.88589(11) 0.09583(13) 0.0490(8) Uani 1 1 d . .
N13 N 0.08559(11) 0.77263(12) 0.08126(15) 0.0550(9) Uani 1 1 d . .
N14 N 0.11566(11) 0.70683(11) 0.04434(14) 0.0527(8) Uani 1 1 d . .
N15 N 0.14576(11) 0.81873(10) 0.03038(13) 0.0465(8) Uani 1 1 d . .
N16 N 0.17721(11) 0.75295(11) -0.00347(13) 0.0470(8) Uani 1 1 d . .
O1 O 0.19593(11) 0.78938(10) 0.49275(14) 0.0700(9) Uani 1 1 d . .
O2 O 0.10123(11) 0.84347(11) 0.38903(14) 0.0755(9) Uani 1 1 d . .
O3 O 0.05420(13) 0.80909(12) 0.24311(14) 0.0849(10) Uani 1 1 d . .
O4 O 0.07107(11) 0.70369(11) 0.13229(14) 0.0731(9) Uani 1 1 d . .
O5 O 0.34826(10) 0.90078(11) 0.36732(13) 0.0668(8) Uani 1 1 d . .
O6 O 0.25323(10) 0.95288(11) 0.26009(12) 0.0628(8) Uani 1 1 d . .
O7 O 0.20081(10) 0.92563(10) 0.10821(12) 0.0585(7) Uani 1 1 d . .
O8 O 0.22502(11) 0.81794(10) 0.00946(13) 0.0637(8) Uani 1 1 d . .

loop_
_atom_site_aniso_label
_atom_site_aniso_U_11
_atom_site_aniso_U_22
_atom_site_aniso_U_33
_atom_site_aniso_U_23
_atom_site_aniso_U_13
_atom_site_aniso_U_12
Cl1 0.096(2) 0.313(6) 0.094(2) 0.000 0.000 -0.120(3)
Cl2 0.183(2) 0.136(2) 0.0791(15) 0.0005(17) -0.064(2) 0.011(4)
Er1 0.0766(8) 0.0612(7) 0.0800(8) 0.0170(5) -0.0047(6) -0.0031(6)
Er2 0.052(2) 0.070(3) 0.067(2) 0.000 0.000 -0.0007(17)
O1W 0.115(7) 0.166(9) 0.156(8) 0.012(7) 0.038(6) 0.065(7)
O2W 0.289(19) 0.102(9) 0.50(3) -0.026(12) -0.18(2) 0.043(10)
C1 0.060(3) 0.043(3) 0.048(2) -0.0067(18) 0.0129(19) -0.005(2)
C2 0.055(2) 0.045(2) 0.044(2) -0.0060(17) 0.0002(18) 0.000(2)
C3 0.057(3) 0.038(2) 0.047(2) -0.0003(16) 0.0053(18) -0.0008(19)
C4 0.050(3) 0.045(2) 0.050(2) -0.0015(19) 0.0017(19) -0.004(2)
C5 0.042(2) 0.057(3) 0.063(3) 0.010(2) 0.0106(19) -0.002(2)
C6 0.049(2) 0.044(2) 0.059(2) 0.0052(18) -0.0025(19) -0.0061(19)
C7 0.047(3) 0.061(3) 0.058(3) -0.008(2) 0.016(2) -0.010(2)
C8 0.049(2) 0.042(2) 0.046(2) -0.0046(16) 0.0012(17) -0.0031(19)
C9 0.048(2) 0.046(2) 0.047(2) -0.0029(17) 0.0057(17) -0.0009(19)
C10 0.040(2) 0.036(2) 0.056(2) -0.0050(17) -0.0008(19) 0.0010(17)
C11 0.041(2) 0.115(4) 0.047(2) -0.018(2) 0.0062(18) -0.021(2)
C12 0.056(3) 0.044(2) 0.048(2) -0.0016(17) 0.0011(18) -0.002(2)
C13 0.037(2) 0.080(3) 0.052(2) 0.006(2) 0.0057(18) -0.001(2)
C14 0.042(2) 0.066(3) 0.040(2) -0.0027(19) -0.0011(17) 0.000(2)
C15 0.043(2) 0.050(2) 0.044(2) -0.0031(17) -0.0024(17) -0.0033(18)
C16 0.043(2) 0.049(2) 0.044(2) 0.0070(17) 0.0005(18) 0.003(2)
C17 0.047(3) 0.057(3) 0.077(3) -0.019(2) 0.017(2) -0.010(2)
C18 0.071(3) 0.047(2) 0.041(2) -0.0025(17) 0.0010(19) 0.001(2)
C19 0.043(2) 0.054(3) 0.071(3) 0.000(2) -0.002(2) -0.006(2)
C20 0.062(3) 0.039(2) 0.053(2) -0.0039(17) -0.0060(19) 0.001(2)
C21 0.053(3) 0.055(3) 0.050(2) -0.0032(19) -0.0098(18) 0.001(2)
C22 0.052(3) 0.052(3) 0.047(2) 0.0122(18) 0.0000(19) 0.000(2)
C23 0.045(3) 0.048(3) 0.074(3) -0.005(2) -0.004(2) -0.002(2)
C24 0.077(3) 0.055(3) 0.056(2) 0.014(2) 0.014(2) 0.013(2)
N1 0.054(2) 0.039(2) 0.068(2) 0.0079(15) 0.0048(17) 0.0015(17)
N2 0.051(2) 0.040(2) 0.0568(19) 0.0075(15) 0.0029(15) -0.0037(16)
N3 0.0412(19) 0.051(2) 0.060(2) 0.0038(16) 0.0053(15) -0.0018(16)
N4 0.046(2) 0.054(2) 0.0486(18) 0.0067(15) 0.0013(14) -0.0022(17)
N5 0.045(2) 0.055(2) 0.0480(18) 0.0064(15) 0.0048(15) -0.0070(16)
N6 0.045(2) 0.079(3) 0.0444(18) -0.0014(17) 0.0009(15) -0.0208(18)
N7 0.0336(18) 0.054(2) 0.0442(17) 0.0022(14) 0.0039(13) -0.0038(15)
N8 0.050(2) 0.0496(19) 0.0386(16) -0.0030(13) 0.0057(14) 0.0017(16)
N9 0.049(2) 0.076(3) 0.0487(19) -0.0058(18) 0.0023(15) -0.0162(19)
N10 0.052(2) 0.047(2) 0.0552(19) -0.0020(15) 0.0126(16) -0.0026(16)
N11 0.0413(19) 0.057(2) 0.0437(17) -0.0087(15) 0.0007(14) -0.0026(16)
N12 0.049(2) 0.050(2) 0.0474(18) -0.0048(15) 0.0038(15) -0.0045(16)
N13 0.052(2) 0.046(2) 0.067(2) 0.0019(16) 0.0106(16) -0.0025(17)
N14 0.046(2) 0.052(2) 0.060(2) 0.0066(16) 0.0071(16) 0.0020(16)
N15 0.053(2) 0.0351(18) 0.0516(18) -0.0061(14) 0.0065(15) -0.0056(16)
N16 0.044(2) 0.043(2) 0.0534(19) -0.0024(14) 0.0052(15) -0.0048(16)
O1 0.065(2) 0.0487(18) 0.097(2) 0.0009(15) 0.0202(16) -0.0133(16)
O2 0.071(2) 0.079(2) 0.077(2) -0.0020(17) 0.0145(16) -0.0305(18)
O3 0.097(3) 0.085(2) 0.072(2) 0.0143(18) 0.0232(18) -0.006(2)
O4 0.070(2) 0.062(2) 0.087(2) 0.0155(16) 0.0245(17) -0.0110(16)
O5 0.0587(19) 0.078(2) 0.0633(18) 0.0061(15) 0.0122(15) 0.0009(16)
O6 0.0468(17) 0.085(2) 0.0568(16) 0.0073(14) 0.0194(14) -0.0038(15)
O7 0.0536(19) 0.0656(19) 0.0564(16) -0.0041(13) 0.0112(13) -0.0048(15)
O8 0.059(2) 0.0504(18) 0.082(2) 0.0040(14) 0.0118(15) -0.0118(16)

loop_
_atom_type_symbol
_atom_type_description
_atom_type_scat_dispersion_real
_atom_type_scat_dispersion_imag
_atom_type_scat_source
C C 0.0033 0.0016 'International Tables Vol C Tables 4.2.6.8 and 6.1.1.4'
H H 0.0000 0.0000 'International Tables Vol C Tables 4.2.6.8 and 6.1.1.4'
N N 0.0061 0.0033 'International Tables Vol C Tables 4.2.6.8 and 6.1.1.4'
O O 0.0106 0.0060 'International Tables Vol C Tables 4.2.6.8 and 6.1.1.4'
Er Er -0.2586 4.9576 'International Tables Vol C Tables 4.2.6.8 and 6.1.1.4'
Cl Cl 0.1484 0.1585 'International Tables Vol C Tables 4.2.6.8 and 6.1.1.4'

loop_
_geom_angle_atom_site_label_1
_geom_angle_atom_site_label_2
_geom_angle_atom_site_label_3
_geom_angle
_geom_angle_site_symmetry_1
_geom_angle_site_symmetry_3
Cl2 Cl1 Cl2 55.61(18) 11_565 16_665
Cl2 Cl2 Cl2 87.31(8) 11_565 16_665
Cl2 Cl2 Cl2 46.34(4) 11_565 6_464
Cl2 Cl2 Cl2 46.34(4) 16_665 6_464
Cl2 Cl2 Cl1 82.51(15) 11_565 11_565
Cl2 Cl2 Cl1 82.51(15) 16_665 11_565
Cl2 Cl2 Cl1 62.20(9) 6_464 11_565
O2W Er1 O1W 84.4(8) . 11_566
O2W Er1 O1W 140.2(6) . .
O1W Er1 O1W 124.1(4) 11_566 .
O2W Er1 O3 88.6(7) . .
O1W Er1 O3 166.4(2) 11_566 .
O1W Er1 O3 67.9(2) . .
O2W Er1 O2 75.7(4) . .
O1W Er1 O2 70.4(2) 11_566 .
O1W Er1 O2 136.3(3) . .
O3 Er1 O2 96.57(12) . .
O2W Er1 O2W 146.3(2) . 16_666
O1W Er1 O2W 68.3(5) 11_566 16_666
O1W Er1 O2W 73.4(5) . 16_666
O3 Er1 O2W 113.7(4) . 16_666
O2 Er1 O2W 76.9(4) . 16_666
O2W Er1 Er1 63.4(6) . 11_566
O1W Er1 Er1 56.8(2) 11_566 11_566
O1W Er1 Er1 106.5(3) . 11_566
O3 Er1 Er1 129.26(11) . 11_566
O2 Er1 Er1 114.14(10) . 11_566
O2W Er1 Er1 112.1(4) 16_666 11_566
O2W Er1 Er1 141.2(7) . 16_666
O1W Er1 Er1 67.8(3) 11_566 16_666
O1W Er1 Er1 56.4(2) . 16_666
O3 Er1 Er1 123.58(11) . 16_666
O2 Er1 Er1 116.27(10) . 16_666
O2W Er1 Er1 43.9(3) 16_666 16_666
Er1 Er1 Er1 78.55(4) 11_566 16_666
O2W Er1 O1W 67.5(5) . 6_464
O1W Er1 O1W 108.8(4) 11_566 6_464
O1W Er1 O1W 76.4(3) . 6_464
O3 Er1 O1W 79.0(2) . 6_464
O2 Er1 O1W 143.0(2) . 6_464
O2W Er1 O1W 138.8(4) 16_666 6_464
Er1 Er1 O1W 52.0(2) 11_566 6_464
Er1 Er1 O1W 95.7(2) 16_666 6_464
O2W Er1 Er1 104.3(5) . 6_464
O1W Er1 Er1 88.1(2) 11_566 6_464
O1W Er1 Er1 55.8(3) . 6_464
O3 Er1 Er1 104.96(9) . 6_464
O2 Er1 Er1 158.47(7) . 6_464
O2W Er1 Er1 94.3(3) 16_666 6_464
Er1 Er1 Er1 50.73(2) 11_566 6_464
Er1 Er1 Er1 50.73(2) 16_666 6_464
O1W Er1 Er1 45.0(2) 6_464 6_464
O1W Er2 O1W 172.9(7) . 6_464
O1W Er2 O3 101.5(4) . 6_464
O1W Er2 O3 75.0(4) 6_464 6_464
O1W Er2 O3 75.0(4) . .
O1W Er2 O3 101.5(4) 6_464 .
O3 Er2 O3 123.06(19) 6_464 .
O1W Er2 Er2 93.5(4) . 11_566
O1W Er2 Er2 93.5(4) 6_464 11_566
O3 Er2 Er2 118.47(10) 6_464 11_566
O3 Er2 Er2 118.47(10) . 11_566
Er2 O1W Er1 86.9(4) . 16_666
Er2 O1W Er1 55.4(3) . .
Er1 O1W Er1 66.7(3) 16_666 .
Er2 O1W Er1 44.1(3) . 6_464
Er1 O1W Er1 60.3(2) 16_666 6_464
Er1 O1W Er1 79.2(3) . 6_464
Er1 O2W Er1 72.7(7) . 11_566
O1 C1 N1 125.4(4) . .
O1 C1 N2 125.4(4) . .
N1 C1 N2 109.2(3) . .
N3 C2 N1 114.5(3) . .
N3 C2 C3 103.6(3) . .
N1 C2 C3 103.0(3) . .
N3 C2 H2 111.7 . .
N1 C2 H2 111.7 . .
C3 C2 H2 111.7 . .
N2 C3 N4 114.5(3) . .
N2 C3 C2 102.7(3) . .
N4 C3 C2 102.5(3) . .
N2 C3 H3 112.1 . .
N4 C3 H3 112.1 . .
C2 C3 H3 112.1 . .
O5 C4 N3 125.4(4) . .
O5 C4 N4 124.5(4) . .
N3 C4 N4 110.1(3) . .
N5 C5 N2 114.4(3) . .
N5 C5 H5A 108.7 . .
N2 C5 H5A 108.7 . .
N5 C5 H5B 108.7 . .
N2 C5 H5B 108.7 . .
H5A C5 H5B 107.6 . .
N4 C6 N7 112.4(3) . .
N4 C6 H6A 109.1 . .
N7 C6 H6A 109.1 . .
N4 C6 H6B 109.1 . .
N7 C6 H6B 109.1 . .
H6A C6 H6B 107.9 . .
O2 C7 N6 127.0(4) . .
O2 C7 N5 123.4(4) . .
N6 C7 N5 109.7(4) . .
N7 C8 N5 113.2(3) . .
N7 C8 C9 102.9(3) . .
N5 C8 C9 102.8(3) . .
N7 C8 H8 112.4 . .
N5 C8 H8 112.4 . .
C9 C8 H8 112.4 . .
N6 C9 N8 114.8(3) . .
N6 C9 C8 102.7(3) . .
N8 C9 C8 102.3(3) . .
N6 C9 H9 112.1 . .
N8 C9 H9 112.1 . .
C8 C9 H9 112.1 . .
O6 C10 N7 127.0(3) . .
O6 C10 N8 126.0(3) . .
N7 C10 N8 107.0(3) . .
N6 C11 N9 113.6(3) . .
N6 C11 H11A 108.8 . .
N9 C11 H11A 108.8 . .
N6 C11 H11B 108.8 . .
N9 C11 H11B 108.8 . .
H11A C11 H11B 107.7 . .
N8 C12 N11 113.8(3) . .
N8 C12 H12A 108.8 . .
N11 C12 H12A 108.8 . .
N8 C12 H12B 108.8 . .
N11 C12 H12B 108.8 . .
H12A C12 H12B 107.7 . .
O3 C13 N9 127.4(4) . .
O3 C13 N10 123.5(4) . .
N9 C13 N10 109.0(4) . .
N9 C14 N11 115.9(3) . .
N9 C14 C15 102.3(3) . .
N11 C14 C15 102.7(3) . .
N9 C14 H14 111.7 . .
N11 C14 H14 111.7 . .
C15 C14 H14 111.7 . .
N12 C15 N10 114.5(3) . .
N12 C15 C14 103.8(3) . .
N10 C15 C14 104.2(3) . .
N12 C15 H15 111.3 . .
N10 C15 H15 111.3 . .
C14 C15 H15 111.3 . .
O7 C16 N11 127.3(4) . .
O7 C16 N12 125.3(3) . .
N11 C16 N12 107.3(3) . .
N10 C17 N13 112.6(3) . .
N10 C17 H17A 109.1 . .
N13 C17 H17A 109.1 . .
N10 C17 H17B 109.1 . .
N13 C17 H17B 109.1 . .
H17A C17 H17B 107.8 . .
N12 C18 N15 112.8(3) . .
N12 C18 H18A 109.0 . .
N15 C18 H18A 109.0 . .
N12 C18 H18B 109.0 . .
N15 C18 H18B 109.0 . .
H18A C18 H18B 107.8 . .
O4 C19 N13 125.6(4) . .
O4 C19 N14 126.4(4) . .
N13 C19 N14 108.1(4) . .
N13 C20 N15 114.6(3) . .
N13 C20 C21 104.0(3) . .
N15 C20 C21 102.1(3) . .
N13 C20 H20 111.8 . .
N15 C20 H20 111.8 . .
C21 C20 H20 111.8 . .
N16 C21 N14 115.0(3) . .
N16 C21 C20 104.7(3) . .
N14 C21 C20 103.0(3) . .
N16 C21 H21 111.2 . .
N14 C21 H21 111.2 . .
C20 C21 H21 111.2 . .
O8 C22 N15 125.6(4) . .
O8 C22 N16 125.7(4) . .
N15 C22 N16 108.8(3) . .
N14 C23 N3 112.9(3) . 13_565
N14 C23 H23A 109.0 . .
N3 C23 H23A 109.0 13_565 .
N14 C23 H23B 109.0 . .
N3 C23 H23B 109.0 13_565 .
H23A C23 H23B 107.8 . .
N1 C24 N16 113.6(3) 13_565 .
N1 C24 H24A 108.8 13_565 .
N16 C24 H24A 108.8 . .
N1 C24 H24B 108.8 13_565 .
N16 C24 H24B 108.8 . .
H24A C24 H24B 107.7 . .
C1 N1 C24 122.4(4) . 13_565
C1 N1 C2 111.9(3) . .
C24 N1 C2 122.4(3) 13_565 .
C1 N2 C3 112.8(3) . .
C1 N2 C5 122.6(3) . .
C3 N2 C5 122.0(3) . .
C4 N3 C2 111.9(3) . .
C4 N3 C23 123.7(3) . 13_565
C2 N3 C23 122.7(3) . 13_565
C4 N4 C6 123.2(3) . .
C4 N4 C3 111.8(3) . .
C6 N4 C3 121.5(3) . .
C7 N5 C5 123.9(3) . .
C7 N5 C8 110.6(3) . .
C5 N5 C8 122.5(3) . .
C7 N6 C9 114.1(3) . .
C7 N6 C11 123.0(4) . .
C9 N6 C11 121.3(4) . .
C10 N7 C8 113.8(3) . .
C10 N7 C6 121.0(3) . .
C8 N7 C6 121.5(3) . .
C10 N8 C9 113.7(3) . .
C10 N8 C12 121.5(3) . .
C9 N8 C12 122.3(3) . .
C13 N9 C14 113.4(3) . .
C13 N9 C11 123.2(4) . .
C14 N9 C11 122.2(4) . .
C13 N10 C15 110.8(3) . .
C13 N10 C17 121.8(3) . .
C15 N10 C17 121.5(3) . .
C16 N11 C14 113.3(3) . .
C16 N11 C12 121.5(3) . .
C14 N11 C12 123.4(3) . .
C16 N12 C15 112.6(3) . .
C16 N12 C18 121.8(3) . .
C15 N12 C18 123.7(3) . .
C19 N13 C20 112.8(3) . .
C19 N13 C17 122.4(3) . .
C20 N13 C17 121.8(3) . .
C19 N14 C23 122.5(3) . .
C19 N14 C21 111.8(3) . .
C23 N14 C21 123.7(3) . .
C22 N15 C20 112.3(3) . .
C22 N15 C18 122.6(3) . .
C20 N15 C18 121.9(3) . .
C22 N16 C21 112.0(3) . .
C22 N16 C24 121.7(3) . .
C21 N16 C24 123.4(3) . .
C7 O2 Er1 139.3(3) . .
C13 O3 Er1 139.8(3) . .
C13 O3 Er2 162.5(3) . .
Er1 O3 Er2 46.40(9) . .

loop_
_geom_bond_atom_site_label_1
_geom_bond_atom_site_label_2
_geom_bond_distance
_geom_bond_site_symmetry_2
Cl1 Cl2 2.211(4) 11_565
Cl1 Cl2 2.211(4) 16_665
Cl2 Cl2 1.494(5) 11_565
Cl2 Cl2 1.494(5) 16_665
Cl2 Cl2 2.062(6) 6_464
Cl2 Cl1 2.211(4) 11_565
Er1 O2W 1.896(16) .
Er1 O1W 2.370(10) 11_566
Er1 O1W 2.381(10) .
Er1 O3 2.407(3) .
Er1 O2 2.434(3) .
Er1 O2W 2.45(2) 16_666
Er1 Er1 2.6129(17) 11_566
Er1 Er1 2.6129(17) 16_666
Er1 O1W 2.785(11) 6_464
Er1 Er1 3.308(2) 6_464
Er2 O1W 1.608(9) .
Er2 O1W 1.608(9) 6_464
Er2 O3 2.594(4) 6_464
Er2 O3 2.594(4) .
Er2 Er2 3.332(6) 11_566
O1W Er1 2.370(10) 16_666
O1W Er1 2.785(11) 6_464
O2W Er1 2.45(2) 11_566
C1 O1 1.229(5) .
C1 N1 1.348(5) .
C1 N2 1.349(5) .
C2 N3 1.454(5) .
C2 N1 1.455(5) .
C2 C3 1.553(5) .
C2 H2 0.9900 .
C3 N2 1.442(5) .
C3 N4 1.453(4) .
C3 H3 0.9900 .
C4 O5 1.241(4) .
C4 N3 1.332(5) .
C4 N4 1.364(5) .
C5 N5 1.403(5) .
C5 N2 1.462(5) .
C5 H5A 0.9800 .
C5 H5B 0.9800 .
C6 N4 1.446(5) .
C6 N7 1.471(5) .
C6 H6A 0.9800 .
C6 H6B 0.9800 .
C7 O2 1.239(5) .
C7 N6 1.334(5) .
C7 N5 1.387(5) .
C8 N7 1.446(5) .
C8 N5 1.469(5) .
C8 C9 1.584(5) .
C8 H8 0.9900 .
C9 N6 1.433(5) .
C9 N8 1.443(4) .
C9 H9 0.9900 .
C10 O6 1.200(4) .
C10 N7 1.367(5) .
C10 N8 1.388(5) .
C11 N6 1.437(5) .
C11 N9 1.481(5) .
C11 H11A 0.9800 .
C11 H11B 0.9800 .
C12 N8 1.449(5) .
C12 N11 1.450(5) .
C12 H12A 0.9800 .
C12 H12B 0.9800 .
C13 O3 1.230(5) .
C13 N9 1.337(5) .
C13 N10 1.361(5) .
C14 N9 1.431(5) .
C14 N11 1.439(5) .
C14 C15 1.538(5) .
C14 H14 0.9900 .
C15 N12 1.433(5) .
C15 N10 1.441(5) .
C15 H15 0.9900 .
C16 O7 1.216(4) .
C16 N11 1.359(5) .
C16 N12 1.369(5) .
C17 N10 1.450(5) .
C17 N13 1.470(5) .
C17 H17A 0.9800 .
C17 H17B 0.9800 .
C18 N12 1.446(5) .
C18 N15 1.469(5) .
C18 H18A 0.9800 .
C18 H18B 0.9800 .
C19 O4 1.221(5) .
C19 N13 1.361(5) .
C19 N14 1.373(5) .
C20 N13 1.431(5) .
C20 N15 1.455(5) .
C20 C21 1.537(5) .
C20 H20 0.9900 .
C21 N16 1.418(5) .
C21 N14 1.460(5) .
C21 H21 0.9900 .
C22 O8 1.237(5) .
C22 N15 1.350(5) .
C22 N16 1.361(5) .
C23 N14 1.452(5) .
C23 N3 1.459(5) 13_565
C23 H23A 0.9800 .
C23 H23B 0.9800 .
C24 N1 1.445(5) 13_565
C24 N16 1.450(5) .
C24 H24A 0.9800 .
C24 H24B 0.9800 .
N1 C24 1.445(5) 13_565
N3 C23 1.459(5) 13_565

loop_
_platon_squeeze_void_nr
_platon_squeeze_void_average_x
_platon_squeeze_void_average_y
_platon_squeeze_void_average_z
_platon_squeeze_void_volume
_platon_squeeze_void_count_electrons
_platon_squeeze_void_content
1 -0.008 -0.004 -0.001 4520 1886 ' '
2 0.000 0.000 0.500 358 107 ' '
3 0.000 0.500 0.500 358 107 ' '
4 0.250 0.250 0.750 358 105 ' '
5 0.250 0.750 0.250 358 105 ' '
6 0.500 0.000 0.000 358 107 ' '
7 0.500 0.500 0.000 358 107 ' '
8 0.750 0.250 0.750 358 105 ' '
9 0.750 0.750 0.250 358 105 ' '
